data_1523141
loop_
_publ_author_name
'Zintl, E.'
'Neumayr, S.'

_publ_section_title
;
 \"Uber Legierungsphasen vom Typus NaPb~3~
;
_journal_issue 2
_journal_name_full
;
 Zeitschrift f\"ur Elektrochemie und angewandte physikalische Chemie
;
_journal_page_first 86
_journal_page_last 97
_journal_paper_doi 10.1002/bbpc.19330390209
_journal_volume 39
_journal_year 1933
_chemical_formula_sum 'Pb3 Sr'
_space_group_IT_number 123
_symmetry_space_group_name_Hall '-P 4 2'
_symmetry_space_group_name_H-M 'P 4/m m m'
_cell_angle_alpha 90
_cell_angle_beta 90
_cell_angle_gamma 90
_cell_formula_units_Z 1
_cell_length_a 4.955
_cell_length_b 4.955
_cell_length_c 5.025
_cell_volume 123.374
_citation_journal_id_ASTM ZEAPAA
_cod_data_source_file Zintl_ZEAPAA_1933_1705.cif
_cod_data_source_block Pb3Sr1
_cod_original_cell_volume 123.3739
_cod_original_formula_sum 'Pb3 Sr1'
_cod_database_code 1523141

loop_
_symmetry_equiv_pos_as_xyz
x,y,z
-y,x,z
-x,-y,z
y,-x,z
x,-y,-z
y,x,-z
-x,y,-z
-y,-x,-z
-x,-y,-z
y,-x,-z
x,y,-z
-y,x,-z
-x,y,z
-y,-x,z
x,-y,z
y,x,z

loop_
_atom_site_label
_atom_site_type_symbol
_atom_site_fract_x
_atom_site_fract_y
_atom_site_fract_z
_atom_site_occupancy
_atom_site_U_iso_or_equiv
Pb1 Pb 0.5 0.5 0 1 0.0
Pb2 Pb 0 0.5 0.5 1 0.0
Sr1 Sr 0 0 0 1 0.0
